data_2233033
loop_
_publ_author_name
'Ibrahim, Hamisu'
'Koorbanally, Neil'
'Ramjugernath, Deresh'
'Bala, Muhammad D.'
'Nyamori, Vincent O.'

_publ_section_title
;
 [1,4-Phenylenebis(methylene)]bis(triphenylphosphonium)
 bis(tetrafluoroborate)
;
_journal_coeditor_code YK2028
_journal_issue 12
_journal_name_full 'Acta Crystallographica Section E'
_journal_page_first o3391
_journal_paper_doi 10.1107/S1600536811048975
_journal_volume 67
_journal_year 2011
_chemical_formula_iupac 'C44 H38 P2 2+, 2B F4 -'
_chemical_formula_moiety 'C44 H38 P2 2+, 2(B F4 -)'
_chemical_formula_sum 'C44 H38 B2 F8 P2'
_chemical_formula_weight 802.30
_chemical_name_systematic
;
[1,4-Phenylenebis(methylene)]bis(triphenylphosphonium) bis(tetrafluoroborate)
;
_space_group_IT_number 9
_symmetry_cell_setting monoclinic
_symmetry_space_group_name_Hall 'C -2yc'
_symmetry_space_group_name_H-M 'C 1 c 1'
_atom_sites_solution_hydrogens geom
_atom_sites_solution_primary direct
_atom_sites_solution_secondary difmap
_cell_angle_alpha 90.00
_cell_angle_beta 123.8980(10)
_cell_angle_gamma 90.00
_cell_formula_units_Z 4
_cell_length_a 21.8874(5)
_cell_length_b 14.4610(3)
_cell_length_c 15.2818(3)
_cell_measurement_reflns_used 5943
_cell_measurement_temperature 173(2)
_cell_measurement_theta_max 24.01
_cell_measurement_theta_min 2.70
_cell_volume 4014.78(15)
_computing_cell_refinement 'SAINT-Plus (Bruker, 2009)'
_computing_data_collection 'APEX2 (Bruker, 2009)'
_computing_data_reduction 'SAINT-Plus (Bruker, 2009)'
_computing_molecular_graphics 'ORTEP-3 (Farrugia, 1997)'
_computing_publication_material 'WinGX (Farrugia, 1999)'
_computing_structure_refinement 'SHELXL97 (Sheldrick, 2008)'
_computing_structure_solution 'SHELXS97 (Sheldrick, 2008)'
_diffrn_ambient_temperature 173(2)
_diffrn_measured_fraction_theta_full 1.000
_diffrn_measured_fraction_theta_max 1.000
_diffrn_measurement_device_type 'Bruker APEXII CCD area-detector'
_diffrn_measurement_method '\f and \w scans'
_diffrn_radiation_monochromator graphite
_diffrn_radiation_source 'fine-focus sealed tube'
_diffrn_radiation_type MoK\a
_diffrn_radiation_wavelength 0.71073
_diffrn_reflns_av_R_equivalents 0.0580
_diffrn_reflns_av_sigmaI/netI 0.0512
_diffrn_reflns_limit_h_max 28
_diffrn_reflns_limit_h_min -28
_diffrn_reflns_limit_k_max 18
_diffrn_reflns_limit_k_min -19
_diffrn_reflns_limit_l_max 20
_diffrn_reflns_limit_l_min -20
_diffrn_reflns_number 25162
_diffrn_reflns_theta_full 28.00
_diffrn_reflns_theta_max 28.00
_diffrn_reflns_theta_min 1.80
_diffrn_standards_number 0
_exptl_absorpt_coefficient_mu 0.177
_exptl_absorpt_correction_type none
_exptl_crystal_colour colourless
_exptl_crystal_density_diffrn 1.327
_exptl_crystal_density_method 'not measured'
_exptl_crystal_description needle
_exptl_crystal_F_000 1656
_exptl_crystal_size_max 0.52
_exptl_crystal_size_mid 0.22
_exptl_crystal_size_min 0.13
_refine_diff_density_max 0.433
_refine_diff_density_min -0.326
_refine_ls_extinction_method none
_refine_ls_goodness_of_fit_ref 1.098
_refine_ls_hydrogen_treatment constr
_refine_ls_matrix_type full
_refine_ls_number_parameters 506
_refine_ls_number_reflns 4853
_refine_ls_number_restraints 2
_refine_ls_restrained_S_all 1.098
_refine_ls_R_factor_all 0.0608
_refine_ls_R_factor_gt 0.0458
_refine_ls_shift/su_max 0.032
_refine_ls_shift/su_mean 0.003
_refine_ls_structure_factor_coef Fsqd
_refine_ls_weighting_details 'calc w=1/[\s^2^(Fo^2^)+(0.0571P)^2^+0.0000P] where P=(Fo^2^+2Fc^2^)/3'
_refine_ls_weighting_scheme calc
_refine_ls_wR_factor_gt 0.1074
_refine_ls_wR_factor_ref 0.1134
_reflns_number_gt 3786
_reflns_number_total 4853
_reflns_threshold_expression I>2sigma(I)
_cod_data_source_file yk2028.cif
_cod_data_source_block I
_cod_original_sg_symbol_H-M 'C c'
_cod_database_code 2233033
_cod_database_fobs_code 2233033

loop_
_symmetry_equiv_pos_as_xyz
'x, y, z'
'x, -y, z+1/2'
'x+1/2, y+1/2, z'
'x+1/2, -y+1/2, z+1/2'

loop_
_atom_site_type_symbol
_atom_site_label
_atom_site_fract_x
_atom_site_fract_y
_atom_site_fract_z
_atom_site_U_iso_or_equiv
_atom_site_adp_type
_atom_site_calc_flag
_atom_site_refinement_flags
_atom_site_occupancy
_atom_site_symmetry_multiplicity
C C1 0.29567(19) 0.8761(2) 0.3995(3) 0.0254(7) Uani d . 1 1
C C2 0.35338(19) 0.8962(2) 0.3896(3) 0.0278(7) Uani d . 1 1
H H2 0.4001 0.9118 0.4507 0.033 Uiso calc R 1 1
C C3 0.34422(19) 0.8942(2) 0.2920(3) 0.0290(7) Uani d . 1 1
H H3 0.3845 0.9085 0.2868 0.035 Uiso calc R 1 1
C C4 0.2764(2) 0.8712(2) 0.2019(3) 0.0271(8) Uani d . 1 1
C C5 0.2178(2) 0.8531(3) 0.2112(3) 0.0328(8) Uani d . 1 1
H H5 0.1707 0.8393 0.1498 0.039 Uiso calc R 1 1
C C6 0.22707(19) 0.8549(3) 0.3082(3) 0.0314(8) Uani d . 1 1
H H6 0.1866 0.8416 0.3131 0.038 Uiso calc R 1 1
C C7 0.3067(2) 0.8733(2) 0.5052(3) 0.0291(8) Uani d . 1 1
H H7A 0.2626 0.8990 0.4992 0.035 Uiso calc R 1 1
H H7B 0.3493 0.9128 0.5548 0.035 Uiso calc R 1 1
C C8 0.2650(2) 0.8716(2) 0.0939(3) 0.0303(8) Uani d . 1 1
H H8A 0.3084 0.9013 0.1014 0.036 Uiso calc R 1 1
H H8B 0.2218 0.9110 0.0463 0.036 Uiso calc R 1 1
C C11 0.2368(2) 0.6952(2) 0.4900(3) 0.0318(8) Uani d . 1 1
C C12 0.2281(2) 0.6090(3) 0.4461(4) 0.0579(13) Uani d . 1 1
H H12 0.2684 0.5795 0.4500 0.069 Uiso calc R 1 1
C C13 0.1602(3) 0.5654(3) 0.3962(4) 0.0693(16) Uani d . 1 1
H H13 0.1535 0.5072 0.3632 0.083 Uiso calc R 1 1
C C14 0.1027(3) 0.6053(3) 0.3939(4) 0.0546(12) Uani d . 1 1
H H14 0.0574 0.5732 0.3638 0.066 Uiso calc R 1 1
C C15 0.1109(3) 0.6928(3) 0.4358(4) 0.0609(13) Uani d . 1 1
H H15 0.0705 0.7222 0.4314 0.073 Uiso calc R 1 1
C C16 0.1782(2) 0.7373(3) 0.4840(4) 0.0545(12) Uani d . 1 1
H H16 0.1840 0.7972 0.5132 0.065 Uiso calc R 1 1
C C21 0.3574(2) 0.7610(3) 0.6955(3) 0.0334(9) Uani d . 1 1
C C22 0.3793(3) 0.8412(3) 0.7521(3) 0.0498(11) Uani d . 1 1
H H22 0.3768 0.8978 0.7187 0.060 Uiso calc R 1 1
C C23 0.4056(3) 0.8405(4) 0.8588(3) 0.0586(13) Uani d . 1 1
H H23 0.4201 0.8967 0.8975 0.070 Uiso calc R 1 1
C C24 0.4103(3) 0.7607(4) 0.9069(3) 0.0543(12) Uani d . 1 1
H H24 0.4260 0.7608 0.9788 0.065 Uiso calc R 1 1
C C25 0.3925(4) 0.6795(4) 0.8526(4) 0.093(2) Uani d . 1 1
H H25 0.3998 0.6229 0.8888 0.112 Uiso calc R 1 1
C C26 0.3641(4) 0.6779(4) 0.7460(4) 0.0770(18) Uani d . 1 1
H H26 0.3494 0.6213 0.7080 0.092 Uiso calc R 1 1
C C31 0.3883(2) 0.6991(2) 0.5404(3) 0.0309(8) Uani d . 1 1
C C32 0.4589(2) 0.6802(3) 0.6277(3) 0.0391(9) Uani d . 1 1
H H32 0.4727 0.6970 0.6965 0.047 Uiso calc R 1 1
C C33 0.5089(2) 0.6361(3) 0.6123(4) 0.0492(11) Uani d . 1 1
H H33 0.5568 0.6215 0.6714 0.059 Uiso calc R 1 1
C C34 0.4900(3) 0.6137(3) 0.5133(4) 0.0516(12) Uani d . 1 1
H H34 0.5248 0.5844 0.5040 0.062 Uiso calc R 1 1
C C35 0.4212(3) 0.6332(3) 0.4280(4) 0.0510(11) Uani d . 1 1
H H35 0.4086 0.6173 0.3595 0.061 Uiso calc R 1 1
C C36 0.3697(2) 0.6759(3) 0.4396(3) 0.0400(9) Uani d . 1 1
H H36 0.3220 0.6894 0.3795 0.048 Uiso calc R 1 1
C C41 0.3354(2) 0.6988(2) 0.0830(3) 0.0287(8) Uani d . 1 1
C C42 0.4020(2) 0.7307(3) 0.1686(3) 0.0385(9) Uani d . 1 1
H H42 0.4043 0.7878 0.2011 0.046 Uiso calc R 1 1
C C43 0.4653(2) 0.6789(3) 0.2064(3) 0.0521(12) Uani d . 1 1
H H43 0.5108 0.7006 0.2655 0.062 Uiso calc R 1 1
C C44 0.4634(2) 0.5968(3) 0.1599(3) 0.0438(10) Uani d . 1 1
H H44 0.5071 0.5617 0.1872 0.053 Uiso calc R 1 1
C C45 0.3975(2) 0.5654(3) 0.0733(3) 0.0483(11) Uani d . 1 1
H H45 0.3958 0.5089 0.0402 0.058 Uiso calc R 1 1
C C46 0.3340(2) 0.6168(3) 0.0349(3) 0.0452(10) Uani d . 1 1
H H46 0.2889 0.5956 -0.0253 0.054 Uiso calc R 1 1
C C51 0.21135(19) 0.7844(2) -0.1065(3) 0.0257(7) Uani d . 1 1
C C52 0.2345(2) 0.8608(3) -0.1341(3) 0.0384(9) Uani d . 1 1
H H52 0.2723 0.8992 -0.0809 0.046 Uiso calc R 1 1
C C53 0.2026(2) 0.8817(3) -0.2394(3) 0.0453(10) Uani d . 1 1
H H53 0.2182 0.9349 -0.2584 0.054 Uiso calc R 1 1
C C54 0.1484(2) 0.8259(3) -0.3166(3) 0.0447(10) Uani d . 1 1
H H54 0.1257 0.8417 -0.3887 0.054 Uiso calc R 1 1
C C55 0.1271(2) 0.7475(3) -0.2899(3) 0.0482(11) Uani d . 1 1
H H55 0.0912 0.7077 -0.3436 0.058 Uiso calc R 1 1
C C56 0.1577(2) 0.7263(3) -0.1851(3) 0.0368(8) Uani d . 1 1
H H56 0.1425 0.6724 -0.1666 0.044 Uiso calc R 1 1
C C61 0.1912(2) 0.6890(3) 0.0463(3) 0.0327(8) Uani d . 1 1
C C62 0.1165(2) 0.7106(3) -0.0065(3) 0.0401(9) Uani d . 1 1
H H62 0.0967 0.7608 -0.0548 0.048 Uiso calc R 1 1
C C63 0.0715(3) 0.6593(4) 0.0112(4) 0.0577(13) Uani d . 1 1
H H63 0.0205 0.6734 -0.0256 0.069 Uiso calc R 1 1
C C64 0.1005(3) 0.5871(4) 0.0827(5) 0.0771(18) Uani d . 1 1
H H64 0.0693 0.5519 0.0950 0.093 Uiso calc R 1 1
C C65 0.1740(3) 0.5657(4) 0.1361(5) 0.0755(16) Uani d . 1 1
H H65 0.1934 0.5161 0.1852 0.091 Uiso calc R 1 1
C C66 0.2201(3) 0.6165(3) 0.1186(4) 0.0533(11) Uani d . 1 1
H H66 0.2710 0.6019 0.1558 0.064 Uiso calc R 1 1
B B1 0.1000(3) 0.9769(3) 0.4235(4) 0.0422(11) Uani d . 1 1
B B2 0.4719(2) 1.0386(3) 0.6578(3) 0.0331(10) Uani d . 1 1
F F1 0.16257(17) 0.95422(19) 0.5214(2) 0.0692(8) Uani d . 1 1
F F2 0.1130(2) 0.9491(3) 0.3495(3) 0.0983(12) Uani d . 1 1
F F3 0.0411(2) 0.9335(3) 0.4089(4) 0.1183(16) Uani d . 1 1
F F4 0.09095(14) 1.07117(18) 0.4166(2) 0.0594(7) Uani d . 1 1
F F5 0.40535(15) 1.0708(2) 0.5748(2) 0.0770(10) Uani d . 1 1
F F6 0.4802(3) 1.0623(3) 0.7481(3) 0.144(2) Uani d . 1 1
F F7 0.5246(3) 1.0771(3) 0.6519(5) 0.143(2) Uani d . 1 1
F F8 0.47676(13) 0.94392(17) 0.6507(2) 0.0544(7) Uani d . 1 1
P P1 0.32289(5) 0.75698(6) 0.55775(6) 0.0273(2) Uani d . 1 1
P P2 0.25107(5) 0.76029(6) 0.03033(6) 0.0247(2) Uani d . 1 1

loop_
_atom_site_aniso_label
_atom_site_aniso_U_11
_atom_site_aniso_U_22
_atom_site_aniso_U_33
_atom_site_aniso_U_12
_atom_site_aniso_U_13
_atom_site_aniso_U_23
C1 0.0266(18) 0.0248(17) 0.0266(18) 0.0027(14) 0.0160(16) 0.0003(13)
C2 0.0271(17) 0.0296(17) 0.0226(17) -0.0056(14) 0.0113(14) -0.0037(14)
C3 0.0296(18) 0.0264(17) 0.036(2) -0.0058(14) 0.0215(16) -0.0030(14)
C4 0.033(2) 0.0223(17) 0.0261(18) 0.0062(14) 0.0167(16) 0.0025(13)
C5 0.0236(17) 0.045(2) 0.0272(18) 0.0038(16) 0.0126(15) -0.0030(16)
C6 0.0271(18) 0.036(2) 0.0316(19) 0.0000(15) 0.0166(16) -0.0050(16)
C7 0.0310(19) 0.0296(19) 0.0286(19) -0.0041(15) 0.0178(16) -0.0046(14)
C8 0.037(2) 0.0280(19) 0.0283(19) 0.0034(15) 0.0193(17) 0.0001(15)
C11 0.033(2) 0.0305(19) 0.0281(19) -0.0064(16) 0.0143(17) -0.0025(15)
C12 0.038(2) 0.038(2) 0.080(3) -0.0002(19) 0.022(2) -0.016(2)
C13 0.057(3) 0.044(3) 0.090(4) -0.015(2) 0.031(3) -0.029(3)
C14 0.041(2) 0.056(3) 0.056(3) -0.020(2) 0.021(2) -0.012(2)
C15 0.048(3) 0.064(3) 0.081(4) -0.017(2) 0.042(3) -0.015(3)
C16 0.051(3) 0.053(3) 0.078(3) -0.018(2) 0.048(3) -0.029(2)
C21 0.041(2) 0.039(2) 0.0264(19) -0.0021(17) 0.0219(17) -0.0015(15)
C22 0.072(3) 0.047(2) 0.031(2) -0.007(2) 0.029(2) -0.0030(18)
C23 0.074(3) 0.066(3) 0.034(2) -0.010(3) 0.029(2) -0.013(2)
C24 0.054(3) 0.085(4) 0.025(2) 0.006(2) 0.023(2) 0.003(2)
C25 0.171(7) 0.071(4) 0.054(3) 0.014(4) 0.073(4) 0.020(3)
C26 0.142(5) 0.048(3) 0.054(3) -0.007(3) 0.062(4) 0.002(2)
C31 0.036(2) 0.0264(18) 0.032(2) 0.0013(15) 0.0197(17) 0.0016(15)
C32 0.037(2) 0.046(2) 0.040(2) -0.0042(18) 0.0249(19) -0.0035(18)
C33 0.033(2) 0.048(3) 0.069(3) 0.0001(18) 0.030(2) 0.003(2)
C34 0.061(3) 0.044(2) 0.078(3) 0.003(2) 0.056(3) 0.002(2)
C35 0.083(3) 0.039(2) 0.055(3) 0.006(2) 0.053(3) 0.002(2)
C36 0.055(2) 0.0337(19) 0.035(2) 0.0070(18) 0.0278(19) 0.0019(15)
C41 0.033(2) 0.0256(17) 0.0287(19) 0.0011(15) 0.0183(17) 0.0024(14)
C42 0.033(2) 0.038(2) 0.034(2) 0.0044(16) 0.0113(17) -0.0027(16)
C43 0.031(2) 0.061(3) 0.039(2) 0.0088(19) 0.0042(19) -0.006(2)
C44 0.033(2) 0.046(2) 0.047(2) 0.0119(19) 0.0190(19) 0.0058(19)
C45 0.042(2) 0.036(2) 0.057(3) 0.0065(18) 0.022(2) -0.0081(19)
C46 0.036(2) 0.038(2) 0.053(3) -0.0011(17) 0.0190(19) -0.0121(18)
C51 0.0268(18) 0.0290(17) 0.0237(17) 0.0011(14) 0.0156(15) 0.0022(14)
C52 0.050(2) 0.041(2) 0.0285(19) -0.0148(18) 0.0248(19) -0.0074(16)
C53 0.062(3) 0.045(2) 0.037(2) -0.009(2) 0.033(2) 0.0044(17)
C54 0.047(2) 0.059(3) 0.029(2) 0.001(2) 0.0222(19) 0.0041(19)
C55 0.053(3) 0.053(3) 0.026(2) -0.014(2) 0.0148(19) -0.0028(17)
C56 0.040(2) 0.038(2) 0.0288(19) -0.0120(17) 0.0168(17) -0.0035(15)
C61 0.043(2) 0.032(2) 0.032(2) -0.0051(17) 0.0267(18) -0.0015(16)
C62 0.038(2) 0.043(2) 0.044(2) -0.0062(18) 0.0258(19) -0.0022(18)
C63 0.054(3) 0.063(3) 0.073(3) -0.019(2) 0.045(3) -0.019(3)
C64 0.093(4) 0.074(4) 0.106(5) -0.028(3) 0.081(4) -0.002(3)
C65 0.091(4) 0.073(4) 0.091(4) -0.001(3) 0.069(4) 0.030(3)
C66 0.064(3) 0.050(3) 0.061(3) 0.004(2) 0.044(2) 0.017(2)
B1 0.045(3) 0.045(3) 0.045(3) -0.007(2) 0.030(2) -0.012(2)
B2 0.027(2) 0.037(2) 0.034(2) 0.0011(18) 0.0156(19) -0.0049(18)
F1 0.089(2) 0.0490(15) 0.0475(15) -0.0135(15) 0.0243(15) 0.0046(12)
F2 0.134(3) 0.115(3) 0.078(2) 0.057(2) 0.079(2) 0.0109(19)
F3 0.066(2) 0.099(3) 0.182(4) -0.042(2) 0.064(3) -0.028(3)
F4 0.0533(16) 0.0487(15) 0.0649(18) 0.0071(12) 0.0260(14) -0.0031(13)
F5 0.0611(18) 0.0594(18) 0.065(2) 0.0157(15) 0.0068(15) -0.0042(14)
F6 0.225(5) 0.139(3) 0.054(2) 0.128(4) 0.070(3) 0.030(2)
F7 0.121(3) 0.063(2) 0.311(7) -0.022(2) 0.162(4) -0.015(3)
F8 0.0449(14) 0.0435(13) 0.0596(16) 0.0008(11) 0.0197(12) -0.0028(12)
P1 0.0313(5) 0.0290(5) 0.0239(5) -0.0035(4) 0.0168(4) -0.0032(4)
P2 0.0248(4) 0.0276(4) 0.0226(4) 0.0006(4) 0.0137(4) 0.0012(4)

loop_
_atom_type_symbol
_atom_type_description
_atom_type_scat_dispersion_real
_atom_type_scat_dispersion_imag
_atom_type_scat_source
C C 0.0033 0.0000 'International Tables Vol C Tables 4.2.6.8 and 6.1.1.4'
H H 0.0000 0.0000 'International Tables Vol C Tables 4.2.6.8 and 6.1.1.4'
B B 0.0013 0.0000 'International Tables Vol C Tables 4.2.6.8 and 6.1.1.4'
F F 0.0171 0.0000 'International Tables Vol C Tables 4.2.6.8 and 6.1.1.4'
P P 0.1023 0.0000 'International Tables Vol C Tables 4.2.6.8 and 6.1.1.4'

loop_
_geom_angle_atom_site_label_1
_geom_angle_atom_site_label_2
_geom_angle_atom_site_label_3
_geom_angle
C2 C1 C6 118.3(3)
C2 C1 C7 121.0(3)
C6 C1 C7 120.6(3)
C1 C2 C3 121.2(3)
C1 C2 H2 119.4
C3 C2 H2 119.4
C2 C3 C4 120.2(3)
C2 C3 H3 119.9
C4 C3 H3 119.9
C5 C4 C3 118.7(3)
C5 C4 C8 120.5(3)
C3 C4 C8 120.7(3)
C6 C5 C4 120.9(3)
C6 C5 H5 119.5
C4 C5 H5 119.5
C5 C6 C1 120.6(3)
C5 C6 H6 119.7
C1 C6 H6 119.7
C1 C7 P1 112.2(2)
C1 C7 H7A 109.2
P1 C7 H7A 109.2
C1 C7 H7B 109.2
P1 C7 H7B 109.2
H7A C7 H7B 107.9
C4 C8 P2 116.9(2)
C4 C8 H8A 108.1
P2 C8 H8A 108.1
C4 C8 H8B 108.1
P2 C8 H8B 108.1
H8A C8 H8B 107.3
C16 C11 C12 119.8(4)
C16 C11 P1 117.1(3)
C12 C11 P1 123.0(3)
C11 C12 C13 119.5(4)
C11 C12 H12 120.2
C13 C12 H12 120.2
C14 C13 C12 120.8(4)
C14 C13 H13 119.6
C12 C13 H13 119.6
C13 C14 C15 119.5(4)
C13 C14 H14 120.2
C15 C14 H14 120.2
C16 C15 C14 119.9(5)
C16 C15 H15 120.1
C14 C15 H15 120.1
C11 C16 C15 120.3(4)
C11 C16 H16 119.8
C15 C16 H16 119.8
C22 C21 C26 119.4(4)
C22 C21 P1 122.7(3)
C26 C21 P1 117.8(3)
C21 C22 C23 120.4(4)
C21 C22 H22 119.8
C23 C22 H22 119.8
C24 C23 C22 120.2(5)
C24 C23 H23 119.9
C22 C23 H23 119.9
C23 C24 C25 119.9(4)
C23 C24 H24 120.0
C25 C24 H24 120.0
C24 C25 C26 121.3(5)
C24 C25 H25 119.4
C26 C25 H25 119.4
C25 C26 C21 118.6(5)
C25 C26 H26 120.7
C21 C26 H26 120.7
C32 C31 C36 119.6(3)
C32 C31 P1 119.9(3)
C36 C31 P1 120.5(3)
C33 C32 C31 118.9(4)
C33 C32 H32 120.5
C31 C32 H32 120.5
C34 C33 C32 120.9(4)
C34 C33 H33 119.6
C32 C33 H33 119.6
C35 C34 C33 120.1(4)
C35 C34 H34 119.9
C33 C34 H34 119.9
C34 C35 C36 121.0(4)
C34 C35 H35 119.5
C36 C35 H35 119.5
C35 C36 C31 119.5(4)
C35 C36 H36 120.2
C31 C36 H36 120.2
C42 C41 C46 119.0(3)
C42 C41 P2 122.6(3)
C46 C41 P2 118.4(3)
C41 C42 C43 119.6(4)
C41 C42 H42 120.2
C43 C42 H42 120.2
C44 C43 C42 121.1(4)
C44 C43 H43 119.5
C42 C43 H43 119.5
C43 C44 C45 119.7(4)
C43 C44 H44 120.1
C45 C44 H44 120.1
C44 C45 C46 119.5(4)
C44 C45 H45 120.2
C46 C45 H45 120.2
C45 C46 C41 121.0(4)
C45 C46 H46 119.5
C41 C46 H46 119.5
C52 C51 C56 119.7(3)
C52 C51 P2 119.4(3)
C56 C51 P2 120.9(3)
C51 C52 C53 119.9(4)
C51 C52 H52 120.1
C53 C52 H52 120.1
C54 C53 C52 120.3(4)
C54 C53 H53 119.9
C52 C53 H53 119.9
C55 C54 C53 120.3(4)
C55 C54 H54 119.9
C53 C54 H54 119.9
C54 C55 C56 120.2(4)
C54 C55 H55 119.9
C56 C55 H55 119.9
C55 C56 C51 119.6(3)
C55 C56 H56 120.2
C51 C56 H56 120.2
C66 C61 C62 119.6(4)
C66 C61 P2 120.0(3)
C62 C61 P2 120.2(3)
C63 C62 C61 120.1(4)
C63 C62 H62 120.0
C61 C62 H62 120.0
C62 C63 C64 120.0(5)
C62 C63 H63 120.0
C64 C63 H63 120.0
C65 C64 C63 120.6(5)
C65 C64 H64 119.7
C63 C64 H64 119.7
C64 C65 C66 120.2(5)
C64 C65 H65 119.9
C66 C65 H65 119.9
C65 C66 C61 119.6(5)
C65 C66 H66 120.2
C61 C66 H66 120.2
F3 B1 F2 110.4(4)
F3 B1 F4 111.6(4)
F2 B1 F4 108.3(4)
F3 B1 F1 110.4(5)
F2 B1 F1 106.6(4)
F4 B1 F1 109.3(4)
F7 B2 F6 109.9(5)
F7 B2 F5 108.0(4)
F6 B2 F5 109.4(4)
F7 B2 F8 107.5(4)
F6 B2 F8 111.4(4)
F5 B2 F8 110.6(3)
C21 P1 C11 108.16(18)
C21 P1 C31 109.73(18)
C11 P1 C31 110.33(18)
C21 P1 C7 109.83(18)
C11 P1 C7 108.83(18)
C31 P1 C7 109.92(17)
C41 P2 C61 107.66(17)
C41 P2 C51 109.23(16)
C61 P2 C51 110.82(17)
C41 P2 C8 112.16(17)
C61 P2 C8 110.80(18)
C51 P2 C8 106.19(16)

loop_
_geom_bond_atom_site_label_1
_geom_bond_atom_site_label_2
_geom_bond_distance
C1 C2 1.384(5)
C1 C6 1.399(5)
C1 C7 1.495(5)
C2 C3 1.391(5)
C2 H2 0.9500
C3 C4 1.390(5)
C3 H3 0.9500
C4 C5 1.392(5)
C4 C8 1.525(5)
C5 C6 1.380(5)
C5 H5 0.9500
C6 H6 0.9500
C7 P1 1.812(4)
C7 H7A 0.9900
C7 H7B 0.9900
C8 P2 1.817(4)
C8 H8A 0.9900
C8 H8B 0.9900
C11 C16 1.376(6)
C11 C12 1.378(6)
C11 P1 1.800(4)
C12 C13 1.387(6)
C12 H12 0.9500
C13 C14 1.367(7)
C13 H13 0.9500
C14 C15 1.382(7)
C14 H14 0.9500
C15 C16 1.385(6)
C15 H15 0.9500
C16 H16 0.9500
C21 C22 1.363(6)
C21 C26 1.391(6)
C21 P1 1.797(4)
C22 C23 1.395(6)
C22 H22 0.9500
C23 C24 1.340(7)
C23 H23 0.9500
C24 C25 1.364(8)
C24 H24 0.9500
C25 C26 1.383(7)
C25 H25 0.9500
C26 H26 0.9500
C31 C32 1.393(5)
C31 C36 1.398(5)
C31 P1 1.801(4)
C32 C33 1.397(6)
C32 H32 0.9500
C33 C34 1.365(7)
C33 H33 0.9500
C34 C35 1.362(7)
C34 H34 0.9500
C35 C36 1.381(6)
C35 H35 0.9500
C36 H36 0.9500
C41 C42 1.386(5)
C41 C46 1.387(5)
C41 P2 1.785(4)
C42 C43 1.387(5)
C42 H42 0.9500
C43 C44 1.372(6)
C43 H43 0.9500
C44 C45 1.381(6)
C44 H44 0.9500
C45 C46 1.386(6)
C45 H45 0.9500
C46 H46 0.9500
C51 C52 1.377(5)
C51 C56 1.398(5)
C51 P2 1.795(3)
C52 C53 1.384(5)
C52 H52 0.9500
C53 C54 1.374(6)
C53 H53 0.9500
C54 C55 1.371(6)
C54 H54 0.9500
C55 C56 1.383(5)
C55 H55 0.9500
C56 H56 0.9500
C61 C66 1.393(6)
C61 C62 1.398(5)
C61 P2 1.788(4)
C62 C63 1.376(6)
C62 H62 0.9500
C63 C64 1.383(8)
C63 H63 0.9500
C64 C65 1.372(8)
C64 H64 0.9500
C65 C66 1.389(6)
C65 H65 0.9500
C66 H66 0.9500
B1 F3 1.336(6)
B1 F2 1.371(6)
B1 F4 1.374(6)
B1 F1 1.391(6)
B2 F7 1.329(6)
B2 F6 1.331(6)
B2 F5 1.373(5)
B2 F8 1.383(5)

loop_
_geom_torsion_atom_site_label_1
_geom_torsion_atom_site_label_2
_geom_torsion_atom_site_label_3
_geom_torsion_atom_site_label_4
_geom_torsion
C6 C1 C2 C3 -1.0(5)
C7 C1 C2 C3 176.6(3)
C1 C2 C3 C4 -0.3(5)
C2 C3 C4 C5 1.8(5)
C2 C3 C4 C8 178.1(3)
C3 C4 C5 C6 -2.0(5)
C8 C4 C5 C6 -178.3(3)
C4 C5 C6 C1 0.7(6)
C2 C1 C6 C5 0.8(5)
C7 C1 C6 C5 -176.9(3)
C2 C1 C7 P1 -96.2(4)
C6 C1 C7 P1 81.5(4)
C5 C4 C8 P2 -72.5(4)
C3 C4 C8 P2 111.3(3)
C16 C11 C12 C13 0.0(7)
P1 C11 C12 C13 179.2(4)
C11 C12 C13 C14 -2.8(8)
C12 C13 C14 C15 4.3(8)
C13 C14 C15 C16 -3.1(8)
C12 C11 C16 C15 1.1(7)
P1 C11 C16 C15 -178.1(4)
C14 C15 C16 C11 0.4(8)
C26 C21 C22 C23 -2.5(7)
P1 C21 C22 C23 179.8(4)
C21 C22 C23 C24 0.9(8)
C22 C23 C24 C25 2.9(8)
C23 C24 C25 C26 -5.1(10)
C24 C25 C26 C21 3.4(10)
C22 C21 C26 C25 0.4(9)
P1 C21 C26 C25 178.2(5)
C36 C31 C32 C33 -1.6(5)
P1 C31 C32 C33 -179.3(3)
C31 C32 C33 C34 1.5(6)
C32 C33 C34 C35 -0.8(7)
C33 C34 C35 C36 0.1(7)
C34 C35 C36 C31 -0.2(6)
C32 C31 C36 C35 1.0(6)
P1 C31 C36 C35 178.7(3)
C46 C41 C42 C43 -2.1(6)
P2 C41 C42 C43 179.2(3)
C41 C42 C43 C44 0.6(7)
C42 C43 C44 C45 0.7(7)
C43 C44 C45 C46 -0.6(7)
C44 C45 C46 C41 -0.8(7)
C42 C41 C46 C45 2.2(6)
P2 C41 C46 C45 -179.0(4)
C56 C51 C52 C53 2.5(6)
P2 C51 C52 C53 -177.9(3)
C51 C52 C53 C54 -0.7(7)
C52 C53 C54 C55 -2.0(7)
C53 C54 C55 C56 2.8(7)
C54 C55 C56 C51 -0.9(7)
C52 C51 C56 C55 -1.7(6)
P2 C51 C56 C55 178.8(3)
C66 C61 C62 C63 -1.4(6)
P2 C61 C62 C63 -175.7(3)
C61 C62 C63 C64 1.0(7)
C62 C63 C64 C65 -0.2(8)
C63 C64 C65 C66 -0.2(9)
C64 C65 C66 C61 -0.2(8)
C62 C61 C66 C65 1.0(7)
P2 C61 C66 C65 175.3(4)
C22 C21 P1 C11 -129.0(4)
C26 C21 P1 C11 53.3(5)
C22 C21 P1 C31 110.6(4)
C26 C21 P1 C31 -67.1(4)
C22 C21 P1 C7 -10.3(4)
C26 C21 P1 C7 171.9(4)
C16 C11 P1 C21 68.4(4)
C12 C11 P1 C21 -110.8(4)
C16 C11 P1 C31 -171.6(3)
C12 C11 P1 C31 9.2(4)
C16 C11 P1 C7 -50.9(4)
C12 C11 P1 C7 129.9(4)
C32 C31 P1 C21 -11.2(4)
C36 C31 P1 C21 171.1(3)
C32 C31 P1 C11 -130.3(3)
C36 C31 P1 C11 52.0(3)
C32 C31 P1 C7 109.7(3)
C36 C31 P1 C7 -68.0(3)
C1 C7 P1 C21 166.1(3)
C1 C7 P1 C11 -75.6(3)
C1 C7 P1 C31 45.3(3)
C42 C41 P2 C61 -117.1(3)
C46 C41 P2 C61 64.2(3)
C42 C41 P2 C51 122.5(3)
C46 C41 P2 C51 -56.2(3)
C42 C41 P2 C8 5.1(4)
C46 C41 P2 C8 -173.7(3)
C66 C61 P2 C41 18.8(4)
C62 C61 P2 C41 -166.9(3)
C66 C61 P2 C51 138.2(3)
C62 C61 P2 C51 -47.5(4)
C66 C61 P2 C8 -104.2(4)
C62 C61 P2 C8 70.1(4)
C52 C51 P2 C41 -83.8(3)
C56 C51 P2 C41 95.7(3)
C52 C51 P2 C61 157.7(3)
C56 C51 P2 C61 -22.8(4)
C52 C51 P2 C8 37.3(4)
C56 C51 P2 C8 -143.2(3)
C4 C8 P2 C41 -78.5(3)
C4 C8 P2 C61 41.8(3)
C4 C8 P2 C51 162.2(3)
